data_7060640
loop_
_publ_author_name
'Braun, Vanessa'
'Wurzenberger, Maximilian H. H.'
'Weippert, Valentin'
'Stierstorfer, J\"org'

_publ_section_title
;
 Tailoring the properties of 3d transition metal complexes with different
 N-cycloalkyl-substituted tetrazoles
;
_journal_issue 25
_journal_name_full 'New Journal of Chemistry'
_journal_page_first 11042
_journal_page_last 11050
_journal_paper_doi 10.1039/D1NJ01675J
_journal_volume 45
_journal_year 2021
_chemical_formula_moiety '	C24 H36 Fe N24, 2(Cl O4)'
_chemical_formula_sum 'C24 H36 Cl2 Fe N24 O8'
_chemical_formula_weight 915.52
_chemical_name_common 'hexakis(1-cyclopropyl-5H-tetrazolyl)iron(II) diperchlorate'
_chemical_name_systematic 'hexakis(1-cyclopropyl-5H-tetrazolyl)iron(II) diperchlorate'
_space_group_IT_number 148
_space_group_name_Hall '-R 3'
_space_group_name_H-M_alt 'R -3 :H'
_symmetry_cell_setting trigonal
_symmetry_Int_Tables_number 148
_symmetry_space_group_name_Hall '-R 3'
_symmetry_space_group_name_H-M 'R -3 :H'
_atom_sites_solution_hydrogens mixed
_atom_sites_solution_primary difmap
_audit_creation_method SHELXL-2018/3
_audit_update_record
;
2021-02-04 deposited with the CCDC.	2021-04-28 downloaded from the CCDC.
;
_cell_angle_alpha 90
_cell_angle_beta 90
_cell_angle_gamma 120
_cell_formula_units_Z 3
_cell_length_a 10.83930(10)
_cell_length_b 10.83930(10)
_cell_length_c 30.1945(6)
_cell_measurement_reflns_used 9882
_cell_measurement_temperature 297(2)
_cell_measurement_theta_max 30.4238
_cell_measurement_theta_min 3.4633
_cell_volume 3072.28(7)
_computing_cell_refinement 'APEX2 v2012.4-3 (Bruker AXS)'
_computing_data_collection 'Bruker Instrument Service v3.0.21'
_computing_data_reduction 'SAINT V8.18C (Bruker AXS Inc., 2011)'
_computing_molecular_graphics 'Diamond 2.1c, Crystal Impact GbR'
_computing_publication_material 'Encifer 1.5.1, CCDC 2014'
_computing_structure_refinement 'SHELXL-2018/3 (Sheldrick, 2018)'
_computing_structure_solution SIR-92
_diffrn_ambient_temperature 297(2)
_diffrn_detector_area_resol_mean 7.3910
_diffrn_measured_fraction_theta_full 0.998
_diffrn_measured_fraction_theta_max 0.998
_diffrn_measurement_device_type 'D8 Venture'
_diffrn_measurement_method 'mix of omega and phi scans'
_diffrn_radiation_type MoK\a
_diffrn_radiation_wavelength 0.71073
_diffrn_reflns_av_R_equivalents 0.0223
_diffrn_reflns_av_unetI/netI 0.0129
_diffrn_reflns_Laue_measured_fraction_full 0.998
_diffrn_reflns_Laue_measured_fraction_max 0.998
_diffrn_reflns_limit_h_max 13
_diffrn_reflns_limit_h_min -13
_diffrn_reflns_limit_k_max 13
_diffrn_reflns_limit_k_min -13
_diffrn_reflns_limit_l_max 37
_diffrn_reflns_limit_l_min -37
_diffrn_reflns_number 19341
_diffrn_reflns_point_group_measured_fraction_full 0.998
_diffrn_reflns_point_group_measured_fraction_max 0.998
_diffrn_reflns_theta_full 25.242
_diffrn_reflns_theta_max 26.343
_diffrn_reflns_theta_min 2.555
_diffrn_source 'rotating anode generator'
_exptl_absorpt_coefficient_mu 0.574
_exptl_absorpt_correction_T_max 0.7461
_exptl_absorpt_correction_T_min 0.7089
_exptl_absorpt_correction_type multi-scan
_exptl_absorpt_process_details
;
 SADABS 2016/2: Krause, L., Herbst-Irmer, R., Sheldrick G.M. & Stalke D.,
 J. Appl. Cryst. 48 (2015) 3-10
;
_exptl_crystal_colour colourless
_exptl_crystal_density_diffrn 1.484
_exptl_crystal_density_method 'not measured'
_exptl_crystal_description block
_exptl_crystal_F_000 1416
_exptl_crystal_size_max 0.200
_exptl_crystal_size_mid 0.200
_exptl_crystal_size_min 0.200
_refine_diff_density_max 0.933
_refine_diff_density_min -0.673
_refine_diff_density_rms 0.195
_refine_ls_extinction_coef 0.043(4)
_refine_ls_extinction_method 'SHELXL-2018/3 (Sheldrick 2018)'
_refine_ls_goodness_of_fit_ref 1.159
_refine_ls_hydrogen_treatment mixed
_refine_ls_matrix_type full
_refine_ls_number_parameters 107
_refine_ls_number_reflns 1401
_refine_ls_number_restraints 0
_refine_ls_restrained_S_all 1.159
_refine_ls_R_factor_all 0.0686
_refine_ls_R_factor_gt 0.0662
_refine_ls_shift/su_max 0.001
_refine_ls_shift/su_mean 0.000
_refine_ls_structure_factor_coef Fsqd
_refine_ls_weighting_details 'w=1/[\s^2^(Fo^2^)+(0.1096P)^2^+5.1691P] where P=(Fo^2^+2Fc^2^)/3'
_refine_ls_weighting_scheme calc
_refine_ls_wR_factor_gt 0.1651
_refine_ls_wR_factor_ref 0.1712
_reflns_Friedel_coverage 0.000
_reflns_number_gt 1328
_reflns_number_total 1401
_reflns_threshold_expression 'I > 2\s(I)'
_cod_data_source_file d1nj01675j2.cif
_cod_data_source_block yv333
_cod_depositor_comments 'Adding full bibliography for 7060620--7060640.cif.'
_cod_original_cell_volume 3072.28(8)
_cod_original_sg_symbol_H-M 'R -3 '
_cod_database_code 7060640
_shelx_space_group_comment
;
The symmetry employed for this shelxl refinement is uniquely defined
by the following loop, which should always be used as a source of
symmetry information in preference to the above space-group names.
They are only intended as comments.
;
_shelx_estimated_absorpt_t_min 0.894
_shelx_estimated_absorpt_t_max 0.894

loop_
_space_group_symop_operation_xyz
'x, y, z'
'-y, x-y, z'
'-x+y, -x, z'
'x+2/3, y+1/3, z+1/3'
'-y+2/3, x-y+1/3, z+1/3'
'-x+y+2/3, -x+1/3, z+1/3'
'x+1/3, y+2/3, z+2/3'
'-y+1/3, x-y+2/3, z+2/3'
'-x+y+1/3, -x+2/3, z+2/3'
'-x, -y, -z'
'y, -x+y, -z'
'x-y, x, -z'
'-x+2/3, -y+1/3, -z+1/3'
'y+2/3, -x+y+1/3, -z+1/3'
'x-y+2/3, x+1/3, -z+1/3'
'-x+1/3, -y+2/3, -z+2/3'
'y+1/3, -x+y+2/3, -z+2/3'
'x-y+1/3, x+2/3, -z+2/3'

loop_
_atom_site_label
_atom_site_type_symbol
_atom_site_fract_x
_atom_site_fract_y
_atom_site_fract_z
_atom_site_U_iso_or_equiv
_atom_site_adp_type
_atom_site_occupancy
_atom_site_site_symmetry_order
_atom_site_calc_flag
_atom_site_refinement_flags_posn
_atom_site_refinement_flags_adp
_atom_site_refinement_flags_occupancy
_atom_site_disorder_assembly
_atom_site_disorder_group
Fe1 Fe 1.000000 1.000000 0.500000 0.0288(4) Uani 1 6 d S T P . .
Cl1 Cl 0.333333 0.666667 0.51062(4) 0.0470(4) Uani 1 3 d S T P . .
N4 N 0.7213(2) 0.6405(2) 0.58097(7) 0.0377(6) Uani 1 1 d . . . . .
N1 N 0.8780(2) 0.8127(2) 0.54200(7) 0.0365(6) Uani 1 1 d . . . . .
N3 N 0.8493(3) 0.6714(3) 0.59657(10) 0.0587(8) Uani 1 1 d . . . . .
C1 C 0.7416(3) 0.7270(3) 0.54745(9) 0.0401(6) Uani 1 1 d . . . . .
N2 N 0.9432(3) 0.7752(3) 0.57328(10) 0.0559(8) Uani 1 1 d . . . . .
C2 C 0.5912(3) 0.5191(3) 0.59677(10) 0.0468(7) Uani 1 1 d . . . . .
C4 C 0.4857(4) 0.5440(5) 0.61983(14) 0.0655(10) Uani 1 1 d . . . . .
C3 C 0.5703(4) 0.4970(4) 0.64513(10) 0.0575(9) Uani 1 1 d . . . . .
H3A H 0.522482 0.399809 0.656012 0.069 Uiso 1 1 calc R U . . .
H3B H 0.644501 0.565943 0.664363 0.069 Uiso 1 1 calc R U . . .
O1 O 0.2358(5) 0.5301(4) 0.49415(17) 0.1250(17) Uani 1 1 d . . . . .
O2 O 0.333333 0.666667 0.5559(2) 0.160(4) Uani 1 3 d S T P . .
H1 H 0.676(4) 0.723(4) 0.5339(13) 0.051(9) Uiso 1 1 d . . . . .
H4A H 0.513(5) 0.624(6) 0.6205(16) 0.072(14) Uiso 1 1 d . . . . .
H2 H 0.570(5) 0.439(5) 0.5783(15) 0.069(12) Uiso 1 1 d . . . . .
H4B H 0.390(5) 0.472(5) 0.6107(15) 0.074(12) Uiso 1 1 d . . . . .

loop_
_atom_site_aniso_label
_atom_site_aniso_U_11
_atom_site_aniso_U_22
_atom_site_aniso_U_33
_atom_site_aniso_U_23
_atom_site_aniso_U_13
_atom_site_aniso_U_12
Fe1 0.0275(4) 0.0275(4) 0.0313(5) 0.000 0.000 0.0138(2)
Cl1 0.0506(5) 0.0506(5) 0.0399(7) 0.000 0.000 0.0253(3)
N4 0.0374(11) 0.0313(10) 0.0388(11) 0.0025(8) 0.0014(8) 0.0130(9)
N1 0.0368(11) 0.0336(11) 0.0396(11) 0.0053(8) 0.0015(8) 0.0179(9)
N3 0.0440(14) 0.0541(15) 0.0682(17) 0.0246(13) -0.0048(12) 0.0171(12)
C1 0.0365(13) 0.0388(13) 0.0409(13) 0.0054(10) -0.0036(10) 0.0157(11)
N2 0.0378(12) 0.0546(15) 0.0697(17) 0.0254(13) -0.0004(11) 0.0190(11)
C2 0.0459(15) 0.0339(13) 0.0436(15) 0.0014(11) 0.0026(11) 0.0071(11)
C4 0.0521(19) 0.060(2) 0.077(2) 0.0128(18) 0.0171(17) 0.0220(17)
C3 0.0571(18) 0.0533(17) 0.0440(16) 0.0080(13) 0.0062(13) 0.0142(14)
O1 0.121(3) 0.063(2) 0.143(4) -0.017(2) 0.010(3) 0.010(2)
O2 0.217(6) 0.217(6) 0.048(3) 0.000 0.000 0.108(3)

loop_
_atom_type_symbol
_atom_type_description
_atom_type_scat_dispersion_real
_atom_type_scat_dispersion_imag
_atom_type_scat_source
C C 0.0033 0.0016 'International Tables Vol C Tables 4.2.6.8 and 6.1.1.4'
H H 0.0000 0.0000 'International Tables Vol C Tables 4.2.6.8 and 6.1.1.4'
N N 0.0061 0.0033 'International Tables Vol C Tables 4.2.6.8 and 6.1.1.4'
O O 0.0106 0.0060 'International Tables Vol C Tables 4.2.6.8 and 6.1.1.4'
Cl Cl 0.1484 0.1585 'International Tables Vol C Tables 4.2.6.8 and 6.1.1.4'
Fe Fe 0.3463 0.8444 'International Tables Vol C Tables 4.2.6.8 and 6.1.1.4'

loop_
_geom_angle_atom_site_label_1
_geom_angle_atom_site_label_2
_geom_angle_atom_site_label_3
_geom_angle
_geom_angle_site_symmetry_1
_geom_angle_site_symmetry_3
_geom_angle_publ_flag
N1 Fe1 N1 90.18(8) . 11_566 ?
N1 Fe1 N1 89.82(8) . 2_765 ?
N1 Fe1 N1 180.0 11_566 2_765 ?
N1 Fe1 N1 90.18(8) . 12_656 ?
N1 Fe1 N1 89.82(8) 11_566 12_656 ?
N1 Fe1 N1 90.18(8) 2_765 12_656 ?
N1 Fe1 N1 89.82(8) . 3_675 ?
N1 Fe1 N1 90.18(8) 11_566 3_675 ?
N1 Fe1 N1 89.82(8) 2_765 3_675 ?
N1 Fe1 N1 180.00(9) 12_656 3_675 ?
N1 Fe1 N1 180.0 . 10_776 ?
N1 Fe1 N1 89.82(8) 11_566 10_776 ?
N1 Fe1 N1 90.18(8) 2_765 10_776 ?
N1 Fe1 N1 89.82(8) 12_656 10_776 ?
N1 Fe1 N1 90.18(8) 3_675 10_776 ?
O2 Cl1 O1 110.6(2) . 3_565 ?
O2 Cl1 O1 110.6(2) . . ?
O1 Cl1 O1 108.3(2) 3_565 . ?
O2 Cl1 O1 110.6(2) . 2_665 ?
O1 Cl1 O1 108.3(2) 3_565 2_665 ?
O1 Cl1 O1 108.3(2) . 2_665 ?
C1 N4 N3 107.9(2) . . ?
C1 N4 C2 129.7(2) . . ?
N3 N4 C2 121.9(2) . . ?
C1 N1 N2 105.9(2) . . ?
C1 N1 Fe1 132.60(18) . . ?
N2 N1 Fe1 121.14(16) . . ?
N2 N3 N4 107.1(2) . . ?
N1 C1 N4 109.2(2) . . ?
N1 C1 H1 129(3) . . ?
N4 C1 H1 122(3) . . ?
N3 N2 N1 109.9(2) . . ?
N4 C2 C4 118.8(3) . . ?
N4 C2 C3 118.3(3) . . ?
C4 C2 C3 59.6(3) . . ?
N4 C2 H2 108(3) . . ?
C4 C2 H2 126(3) . . ?
C3 C2 H2 119(3) . . ?
C3 C4 C2 60.4(2) . . ?
C3 C4 H4A 115(4) . . ?
C2 C4 H4A 109(4) . . ?
C3 C4 H4B 118(3) . . ?
C2 C4 H4B 110(3) . . ?
H4A C4 H4B 125(5) . . ?
C4 C3 C2 60.1(2) . . ?
C4 C3 H3A 117.8 . . ?
C2 C3 H3A 117.8 . . ?
C4 C3 H3B 117.8 . . ?
C2 C3 H3B 117.8 . . ?
H3A C3 H3B 114.9 . . ?

loop_
_geom_bond_atom_site_label_1
_geom_bond_atom_site_label_2
_geom_bond_distance
_geom_bond_site_symmetry_2
_geom_bond_publ_flag
Fe1 N1 2.190(2) . ?
Fe1 N1 2.190(2) 11_566 ?
Fe1 N1 2.190(2) 2_765 ?
Fe1 N1 2.190(2) 12_656 ?
Fe1 N1 2.190(2) 3_675 ?
Fe1 N1 2.190(2) 10_776 ?
Cl1 O2 1.368(6) . ?
Cl1 O1 1.411(4) 3_565 ?
Cl1 O1 1.411(4) . ?
Cl1 O1 1.411(4) 2_665 ?
N4 C1 1.321(3) . ?
N4 N3 1.340(3) . ?
N4 C2 1.447(3) . ?
N1 C1 1.305(3) . ?
N1 N2 1.357(3) . ?
N3 N2 1.285(4) . ?
C1 H1 0.81(4) . ?
C2 C4 1.474(5) . ?
C2 C3 1.479(4) . ?
C2 H2 0.96(4) . ?
C4 C3 1.467(6) . ?
C4 H4A 0.76(5) . ?
C4 H4B 0.98(5) . ?
C3 H3A 0.9700 . ?
C3 H3B 0.9700 . ?

loop_
_geom_contact_atom_site_label_1
_geom_contact_atom_site_label_2
_geom_contact_distance
_geom_contact_site_symmetry_1
_geom_contact_site_symmetry_2
_geom_contact_publ_flag
? ? ? ? ? ?

loop_
_geom_hbond_atom_site_label_D
_geom_hbond_atom_site_label_H
_geom_hbond_atom_site_label_A
_geom_hbond_distance_DH
_geom_hbond_distance_HA
_geom_hbond_distance_DA
_geom_hbond_angle_DHA
_geom_hbond_site_symmetry_A
? ? ? ? ? ? ? ?

loop_
_geom_torsion_atom_site_label_1
_geom_torsion_atom_site_label_2
_geom_torsion_atom_site_label_3
_geom_torsion_atom_site_label_4
_geom_torsion
_geom_torsion_site_symmetry_1
_geom_torsion_site_symmetry_2
_geom_torsion_site_symmetry_3
_geom_torsion_site_symmetry_4
_geom_torsion_publ_flag
C1 N4 N3 N2 0.9(4) . . . . ?
C2 N4 N3 N2 173.8(3) . . . . ?
N2 N1 C1 N4 0.7(3) . . . . ?
Fe1 N1 C1 N4 -171.89(18) . . . . ?
N3 N4 C1 N1 -1.0(3) . . . . ?
C2 N4 C1 N1 -173.1(3) . . . . ?
N4 N3 N2 N1 -0.5(4) . . . . ?
C1 N1 N2 N3 -0.1(4) . . . . ?
Fe1 N1 N2 N3 173.5(2) . . . . ?
C1 N4 C2 C4 -72.1(4) . . . . ?
N3 N4 C2 C4 116.7(4) . . . . ?
C1 N4 C2 C3 -141.0(3) . . . . ?
N3 N4 C2 C3 47.8(4) . . . . ?
N4 C2 C4 C3 -107.7(3) . . . . ?
N4 C2 C3 C4 108.6(4) . . . . ?
